data_2213892
loop_
_publ_author_name
'How, Fiona N.-F. '
'Watkin, David J.'
'Crouse, Karen A.'
'M. Ibrahim M. Tahir'

_publ_section_title
;
 2-Quinolylmethyl
 <i>N</i>'-[1-(<i>m</i>-tolyl)ethylidene]hydrazinecarbodithioate
;
_journal_coeditor_code LW2012
_journal_issue 6
_journal_name_full 'Acta Crystallographica Section E'
_journal_page_first o2912
_journal_page_last o2912
_journal_paper_doi 10.1107/S1600536807022313
_journal_volume 63
_journal_year 2007
_chemical_formula_iupac 'C20 H19 N3 S2'
_chemical_formula_moiety 'C20 H19 N3 S2'
_chemical_formula_sum 'C20 H19 N3 S2'
_chemical_formula_weight 365.52
_chemical_melting_point 438.5
_chemical_name_systematic
;
2-Quinolylmethyl N'-[1-(<i>m</i>-tolyl)ethylidene]hydrazinecarbodithioate
;
_space_group_IT_number 2
_symmetry_cell_setting triclinic
_symmetry_space_group_name_Hall '-P 1'
_symmetry_space_group_name_H-M 'P -1'
_atom_sites_solution_hydrogens geom
_atom_sites_solution_primary direct
_cell_angle_alpha 81.2501(13)
_cell_angle_beta 80.5729(13)
_cell_angle_gamma 85.7886(13)
_cell_formula_units_Z 2
_cell_length_a 7.7423(2)
_cell_length_b 8.2816(2)
_cell_length_c 14.0409(4)
_cell_measurement_reflns_used 3785
_cell_measurement_temperature 150
_cell_measurement_theta_max 28
_cell_measurement_theta_min 5
_cell_volume 876.70(4)
_computing_cell_refinement 'DENZO/SCALEPACK (Otwinowski & Minor, 1997)'
_computing_data_collection 'COLLECT (Nonius, 2001)'
_computing_data_reduction DENZO/SCALEPACK
_computing_molecular_graphics 'CAMERON (Watkin <i>et al.</i>,  1996)'
_computing_publication_material CRYSTALS
_computing_structure_refinement 'CRYSTALS (Betteridge <i>et al.</i>,  2003)'
_computing_structure_solution 'SIR92 (Altomare <i>et al.</i>,  1994)'
_diffrn_ambient_temperature 150
_diffrn_measured_fraction_theta_full 0.992
_diffrn_measured_fraction_theta_max 0.989
_diffrn_measurement_device_type 'Nonius KappaCCD'
_diffrn_measurement_method \w
_diffrn_radiation_monochromator graphite
_diffrn_radiation_type 'Mo K\a'
_diffrn_radiation_wavelength 0.71073
_diffrn_reflns_av_R_equivalents 0.043
_diffrn_reflns_limit_h_max 10
_diffrn_reflns_limit_h_min -9
_diffrn_reflns_limit_k_max 10
_diffrn_reflns_limit_k_min -10
_diffrn_reflns_limit_l_max 18
_diffrn_reflns_limit_l_min -18
_diffrn_reflns_number 14454
_diffrn_reflns_theta_full 26.245
_diffrn_reflns_theta_max 27.920
_diffrn_reflns_theta_min 5.111
_diffrn_standards_number 0
_exptl_absorpt_coefficient_mu 0.311
_exptl_absorpt_correction_T_max 0.98
_exptl_absorpt_correction_T_min 0.79
_exptl_absorpt_correction_type multi-scan
_exptl_absorpt_process_details '(DENZO/SCALEPACK; Otwinowski & Minor, 1997)'
_exptl_crystal_colour yellow
_exptl_crystal_density_diffrn 1.385
_exptl_crystal_description plate
_exptl_crystal_F_000 384
_exptl_crystal_size_max 0.48
_exptl_crystal_size_mid 0.12
_exptl_crystal_size_min 0.06
_refine_diff_density_max 0.52
_refine_diff_density_min -0.45
_refine_ls_extinction_method None
_refine_ls_goodness_of_fit_ref 0.9313
_refine_ls_hydrogen_treatment constr
_refine_ls_matrix_type full
_refine_ls_number_parameters 226
_refine_ls_number_reflns 4155
_refine_ls_number_restraints 0
_refine_ls_R_factor_all 0.0610
_refine_ls_R_factor_gt 0.0610
_refine_ls_shift/su_max 0.000293
_refine_ls_structure_factor_coef Fsqd
_refine_ls_weighting_details
;
Method= Modified Sheldrick
w=1/[\\s\^2\^(F\^2\^) + ( 0.04P)\^2\^ + 0.22P]
,where P=(max(Fo\^2\^,0) + 2Fc\^2\^)/3
;
_refine_ls_weighting_scheme calc
_refine_ls_wR_factor_all 0.0950
_refine_ls_wR_factor_gt 0.0950
_refine_ls_wR_factor_ref 0.0950
_reflns_number_gt 4155
_reflns_number_total 4155
_reflns_threshold_expression I>-3\s(I)
_cod_data_source_file lw2012.cif
_cod_data_source_block I
_cod_depositor_comments
;
The following automatic conversions were performed:
'_symmetry_cell_setting' value 'Triclinic' changed to 'triclinic'
according to '/home/saulius/struct/CIF-dictionaries/cif_core.dic'
dictionary named 'cif_core.dic' version 2.4.1 from 2010-06-29.

Automatic conversion script
Id: cif_fix_enum 1527 2010-12-29 10:47:43Z saulius 

The following automatic conversions were performed:

'_symmetry_cell_setting' value 'Triclinic' changed to 'triclinic'
according to /home/saulius/struct/CIF-dictionaries/cif_core.dic
dictionary named 'cif_core.dic' version 2.4.1 from 2010-06-29.

Automatic conversion script
Id: cif_fix_values 1715 2011-07-08 13:25:40Z adriana 
;
_cod_database_code 2213892
_cod_database_fobs_code 2213892

loop_
_symmetry_equiv_pos_as_xyz
x,y,z
-x,-y,-z

loop_
_atom_site_type_symbol
_atom_site_label
_atom_site_fract_x
_atom_site_fract_y
_atom_site_fract_z
_atom_site_U_iso_or_equiv
_atom_site_adp_type
_atom_site_occupancy
C C1 -0.0600(2) 0.1649(2) 0.37590(12) 0.0210 Uani 1.0000
C C2 0.0184(2) 0.2108(2) 0.45150(12) 0.0218 Uani 1.0000
C C3 0.1944(2) 0.1553(2) 0.45653(13) 0.0227 Uani 1.0000
C C4 0.2799(2) 0.0608(2) 0.39084(12) 0.0228 Uani 1.0000
C C5 0.1915(2) 0.0177(2) 0.31810(12) 0.0205 Uani 1.0000
N N6 0.02722(17) 0.06871(17) 0.30981(10) 0.0204 Uani 1.0000
C C7 0.2821(2) -0.0930(2) 0.24793(13) 0.0223 Uani 1.0000
S S8 0.45390(5) 0.00735(5) 0.15921(3) 0.0227 Uani 1.0000
C C9 0.6441(2) -0.0558(2) 0.21229(12) 0.0207 Uani 1.0000
N N10 0.78668(17) 0.02300(17) 0.16409(10) 0.0219 Uani 1.0000
N N11 0.76719(18) 0.12944(17) 0.08037(10) 0.0220 Uani 1.0000
C C12 0.8989(2) 0.2090(2) 0.03342(12) 0.0207 Uani 1.0000
C C13 0.8649(2) 0.3172(2) -0.05711(12) 0.0206 Uani 1.0000
C C14 0.6920(2) 0.3671(2) -0.07123(13) 0.0226 Uani 1.0000
C C15 0.6572(2) 0.4663(2) -0.15533(13) 0.0232 Uani 1.0000
C C16 0.7980(2) 0.5155(2) -0.22723(13) 0.0277 Uani 1.0000
C C17 0.9683(2) 0.4654(2) -0.21536(13) 0.0289 Uani 1.0000
C C18 1.0018(2) 0.3675(2) -0.13044(13) 0.0257 Uani 1.0000
C C19 0.4721(2) 0.5204(2) -0.17004(14) 0.0312 Uani 1.0000
C C20 1.0788(2) 0.1982(2) 0.06223(13) 0.0275 Uani 1.0000
S S21 0.65894(5) -0.19488(5) 0.30940(3) 0.0245 Uani 1.0000
C C22 -0.0797(2) 0.3076(2) 0.51814(13) 0.0272 Uani 1.0000
C C23 -0.2492(2) 0.3583(2) 0.50908(14) 0.0315 Uani 1.0000
C C24 -0.3267(2) 0.3139(2) 0.43410(14) 0.0309 Uani 1.0000
C C25 -0.2357(2) 0.2197(2) 0.36890(14) 0.0264 Uani 1.0000
H H31 0.2520 0.1821 0.5049 0.0288 Uiso 1.0000
H H41 0.3961 0.0216 0.3934 0.0267 Uiso 1.0000
H H71 0.3351 -0.1901 0.2842 0.0269 Uiso 1.0000
H H72 0.1962 -0.1268 0.2120 0.0265 Uiso 1.0000
H H141 0.5976 0.3328 -0.0224 0.0273 Uiso 1.0000
H H161 0.7761 0.5849 -0.2840 0.0337 Uiso 1.0000
H H171 1.0622 0.4989 -0.2641 0.0341 Uiso 1.0000
H H181 1.1171 0.3356 -0.1222 0.0295 Uiso 1.0000
H H191 0.4597 0.6381 -0.1801 0.0469 Uiso 1.0000
H H192 0.3907 0.4809 -0.1141 0.0466 Uiso 1.0000
H H193 0.4445 0.4798 -0.2257 0.0463 Uiso 1.0000
H H201 1.1334 0.3001 0.0399 0.0415 Uiso 1.0000
H H202 1.0724 0.1749 0.1311 0.0415 Uiso 1.0000
H H203 1.1508 0.1128 0.0336 0.0421 Uiso 1.0000
H H221 -0.0266 0.3374 0.5687 0.0329 Uiso 1.0000
H H231 -0.3129 0.4241 0.5535 0.0372 Uiso 1.0000
H H241 -0.4440 0.3492 0.4284 0.0361 Uiso 1.0000
H H251 -0.2890 0.1901 0.3188 0.0310 Uiso 1.0000
H H1 0.8843 0.0107 0.1888 0.0281 Uiso 1.0000

loop_
_atom_site_aniso_label
_atom_site_aniso_U_11
_atom_site_aniso_U_22
_atom_site_aniso_U_33
_atom_site_aniso_U_12
_atom_site_aniso_U_13
_atom_site_aniso_U_23
C1 0.0220(8) 0.0180(8) 0.0207(9) -0.0026(7) -0.0008(7) 0.0026(7)
C2 0.0249(8) 0.0184(8) 0.0203(9) -0.0055(7) -0.0004(7) 0.0018(7)
C3 0.0238(8) 0.0237(9) 0.0208(9) -0.0049(7) -0.0045(7) -0.0011(7)
C4 0.0189(8) 0.0255(9) 0.0232(9) -0.0019(7) -0.0042(7) 0.0007(7)
C5 0.0192(8) 0.0205(9) 0.0205(9) -0.0055(7) -0.0012(6) 0.0011(7)
N6 0.0177(7) 0.0213(7) 0.0209(7) -0.0029(6) -0.0015(5) 0.0001(6)
C7 0.0173(8) 0.0245(9) 0.0253(9) -0.0015(7) -0.0026(7) -0.0041(7)
S8 0.0171(2) 0.0292(2) 0.0207(2) -0.00164(17) -0.00296(16) 0.00023(18)
C9 0.0187(8) 0.0211(9) 0.0226(9) 0.0015(7) -0.0019(7) -0.0066(7)
N10 0.0178(7) 0.0264(8) 0.0201(7) -0.0009(6) -0.0039(6) 0.0022(6)
N11 0.0210(7) 0.0237(8) 0.0199(7) -0.0006(6) -0.0022(6) 0.0000(6)
C12 0.0177(8) 0.0222(9) 0.0229(9) 0.0002(7) -0.0026(7) -0.0068(7)
C13 0.0203(8) 0.0201(9) 0.0214(9) -0.0018(7) -0.0015(6) -0.0043(7)
C14 0.0212(8) 0.0242(9) 0.0224(9) -0.0030(7) -0.0019(7) -0.0047(7)
C15 0.0278(9) 0.0197(9) 0.0240(9) -0.0002(7) -0.0074(7) -0.0062(7)
C16 0.0369(10) 0.0226(9) 0.0220(9) -0.0012(8) -0.0047(7) 0.0014(7)
C17 0.0301(9) 0.0250(9) 0.0272(10) -0.0050(8) 0.0054(8) 0.0012(8)
C18 0.0220(8) 0.0256(9) 0.0280(10) -0.0021(7) -0.0016(7) -0.0010(8)
C19 0.0308(10) 0.0322(10) 0.0324(11) 0.0019(8) -0.0125(8) -0.0037(8)
C20 0.0204(8) 0.0351(10) 0.0266(10) -0.0039(8) -0.0058(7) 0.0001(8)
S21 0.0228(2) 0.0262(2) 0.0226(2) -0.00006(18) -0.00369(17) 0.00191(18)
C22 0.0316(9) 0.0247(9) 0.0242(9) -0.0053(8) 0.0018(7) -0.0051(8)
C23 0.0338(10) 0.0221(9) 0.0353(11) -0.0001(8) 0.0055(8) -0.0061(8)
C24 0.0231(9) 0.0284(10) 0.0377(11) 0.0025(8) 0.0004(8) -0.0014(9)
C25 0.0227(8) 0.0254(9) 0.0299(10) -0.0009(7) -0.0034(7) -0.0010(8)

loop_
_atom_type_symbol
_atom_type_scat_dispersion_real
_atom_type_scat_dispersion_imag
_atom_type_scat_source
C 0.0033 0.0016 'International Tables Vol C 4.2.6.8 and 6.1.1.4'
H 0.0000 0.0000 'International Tables Vol C 4.2.6.8 and 6.1.1.4'
N 0.0061 0.0033 'International Tables Vol C 4.2.6.8 and 6.1.1.4'
S 0.1246 0.1234 'International Tables Vol C 4.2.6.8 and 6.1.1.4'

loop_
_geom_angle_atom_site_label_1
_geom_angle_atom_site_label_2
_geom_angle_atom_site_label_3
_geom_angle
_geom_angle_publ_flag
C2 C1 N6 122.67(15) no
C2 C1 C25 118.35(17) no
N6 C1 C25 118.98(15) no
C1 C2 C3 117.26(16) no
C1 C2 C22 119.80(16) no
C3 C2 C22 122.93(16) no
C2 C3 C4 119.72(16) no
C2 C3 H31 120.6 no
C4 C3 H31 119.6 no
C3 C4 C5 119.71(15) no
C3 C4 H41 121.0 no
C5 C4 H41 119.2 no
C4 C5 N6 122.65(16) no
C4 C5 C7 120.12(15) no
N6 C5 C7 117.21(14) no
C1 N6 C5 117.97(14) no
C5 C7 S8 112.42(11) no
C5 C7 H71 109.6 no
S8 C7 H71 108.4 no
C5 C7 H72 109.1 no
S8 C7 H72 107.7 no
H71 C7 H72 109.6 no
C7 S8 C9 102.38(8) no
S8 C9 N10 112.31(12) no
S8 C9 S21 126.92(10) yes
N10 C9 S21 120.76(12) yes
C9 N10 N11 117.61(13) yes
C9 N10 H1 119.6 no
N11 N10 H1 122.6 no
N10 N11 C12 119.50(13) no
N11 C12 C13 115.11(14) no
N11 C12 C20 125.40(15) no
C13 C12 C20 119.48(14) no
C12 C13 C14 120.34(15) no
C12 C13 C18 121.04(15) no
C14 C13 C18 118.60(15) no
C13 C14 C15 121.34(16) no
C13 C14 H141 119.6 no
C15 C14 H141 119.1 no
C14 C15 C16 118.53(16) no
C14 C15 C19 121.25(16) no
C16 C15 C19 120.21(16) no
C15 C16 C17 120.91(16) no
C15 C16 H161 119.3 no
C17 C16 H161 119.8 no
C16 C17 C18 120.06(16) no
C16 C17 H171 120.3 no
C18 C17 H171 119.6 no
C13 C18 C17 120.55(16) no
C13 C18 H181 119.6 no
C17 C18 H181 119.8 no
C15 C19 H191 109.8 no
C15 C19 H192 110.7 no
H191 C19 H192 108.1 no
C15 C19 H193 110.0 no
H191 C19 H193 109.1 no
H192 C19 H193 109.0 no
C12 C20 H201 109.5 no
C12 C20 H202 110.9 no
H201 C20 H202 108.8 no
C12 C20 H203 110.5 no
H201 C20 H203 108.8 no
H202 C20 H203 108.2 no
C2 C22 C23 120.19(17) no
C2 C22 H221 119.3 no
C23 C22 H221 120.5 no
C22 C23 C24 120.11(18) no
C22 C23 H231 119.4 no
C24 C23 H231 120.5 no
C23 C24 C25 121.11(17) no
C23 C24 H241 119.6 no
C25 C24 H241 119.3 no
C1 C25 C24 120.43(17) no
C1 C25 H251 119.1 no
C24 C25 H251 120.5 no

loop_
_geom_bond_atom_site_label_1
_geom_bond_atom_site_label_2
_geom_bond_distance
_geom_bond_publ_flag
C1 C2 1.417(2) no
C1 N6 1.375(2) no
C1 C25 1.416(2) no
C2 C3 1.415(2) no
C2 C22 1.414(3) no
C3 C4 1.358(2) no
C3 H31 0.932 no
C4 C5 1.419(2) no
C4 H41 0.939 no
C5 N6 1.328(2) no
C5 C7 1.503(2) no
C7 S8 1.8210(16) no
C7 H71 0.985 no
C7 H72 0.978 no
S8 C9 1.7679(16) no
C9 N10 1.352(2) yes
C9 S21 1.6593(17) yes
N10 N11 1.3803(19) yes
N10 H1 0.875 no
N11 C12 1.287(2) no
C12 C13 1.489(2) no
C12 C20 1.506(2) no
C13 C14 1.408(2) no
C13 C18 1.390(2) no
C14 C15 1.386(2) no
C14 H141 0.944 no
C15 C16 1.398(3) no
C15 C19 1.507(2) no
C16 C17 1.382(3) no
C16 H161 0.941 no
C17 C18 1.386(2) no
C17 H171 0.940 no
C18 H181 0.933 no
C19 H191 0.963 no
C19 H192 0.954 no
C19 H193 0.957 no
C20 H201 0.958 no
C20 H202 0.951 no
C20 H203 0.963 no
C22 C23 1.368(3) no
C22 H221 0.948 no
C23 C24 1.400(3) no
C23 H231 0.945 no
C24 C25 1.367(3) no
C24 H241 0.946 no
C25 H251 0.942 no

loop_
_cod_related_entry_id
_cod_related_entry_database
_cod_related_entry_code
1 ChemSpider 21184922
